data_7062793
loop_
_publ_author_name
'Bazhina, Evgeniya S.'
'Shmelev, Maxim A.'
'Voronina, Julia K.'
'Korotkova, Natalia A.'
'Babeshkin, Konstantin A.'
'Matiukhina, Anna K.'
'Belova, Ekaterina V.'
'Gogoleva, Natalia V.'
'Kottsov, Sergey Yu.'
'Efimov, Nikolay N.'
'Kiskin, Mikhail A.'
'Eremenko, Igor L.'

_publ_section_title
;
 Synthesis, structural features, magnetic properties and thermal
 decomposition of a new series of polymeric Ln(iii)--Cr(iii)
 cyclopropane-1,1-dicarboxylates
;
_journal_issue 41
_journal_name_full 'New Journal of Chemistry'
_journal_page_first 19251
_journal_page_last 19264
_journal_paper_doi 10.1039/D3NJ03027J
_journal_volume 47
_journal_year 2023
_chemical_formula_moiety 'C30 H42 Cr2 O33 Tb2, 17(H O0.5)'
_chemical_formula_sum 'C30 H59 Cr2 O41.5 Tb2'
_chemical_formula_weight 1505.61
_space_group_crystal_system tetragonal
_space_group_IT_number 92
_space_group_name_Hall 'P 4abw 2nw'
_space_group_name_H-M_alt 'P 41 21 2'
_atom_sites_solution_hydrogens mixed
_audit_creation_date 2021-12-09
_audit_creation_method
;
Olex2 1.3
(compiled 2020.11.12 svn.r5f609507 for OlexSys, GUI svn.r6408)
;
_audit_update_record
;
2022-03-23 deposited with the CCDC.	2023-09-18 downloaded from the CCDC.
;
_cell_angle_alpha 90
_cell_angle_beta 90
_cell_angle_gamma 90
_cell_formula_units_Z 8
_cell_length_a 16.2441(3)
_cell_length_b 16.2441(3)
_cell_length_c 38.4605(17)
_cell_measurement_reflns_used 9929
_cell_measurement_temperature 150.0
_cell_measurement_theta_max 30.11
_cell_measurement_theta_min 2.39
_cell_volume 10148.6(5)
_computing_cell_refinement 'SAINT V8.35A (?, 2016)'
_computing_data_reduction 'SAINT V8.35A (?, 2016)'
_computing_molecular_graphics 'Olex2 1.3 (Dolomanov et al., 2009)'
_computing_publication_material 'Olex2 1.3 (Dolomanov et al., 2009)'
_computing_structure_refinement 'XL  (Sheldrick, 2008)'
_diffrn_ambient_temperature 150.0
_diffrn_measured_fraction_theta_full 0.999
_diffrn_measured_fraction_theta_max 0.999
_diffrn_measurement_device_type 'Bruker APEX-II CCD'
_diffrn_measurement_method '\f and \w scans'
_diffrn_radiation_type MoK\a
_diffrn_radiation_wavelength 0.71073
_diffrn_reflns_av_R_equivalents 0.0593
_diffrn_reflns_av_unetI/netI 0.0349
_diffrn_reflns_Laue_measured_fraction_full 0.999
_diffrn_reflns_Laue_measured_fraction_max 0.999
_diffrn_reflns_limit_h_max 20
_diffrn_reflns_limit_h_min -20
_diffrn_reflns_limit_k_max 20
_diffrn_reflns_limit_k_min -20
_diffrn_reflns_limit_l_max 44
_diffrn_reflns_limit_l_min -47
_diffrn_reflns_number 84053
_diffrn_reflns_point_group_measured_fraction_full 1.000
_diffrn_reflns_point_group_measured_fraction_max 1.000
_diffrn_reflns_theta_full 25.242
_diffrn_reflns_theta_max 25.998
_diffrn_reflns_theta_min 1.850
_exptl_absorpt_coefficient_mu 3.286
_exptl_absorpt_correction_T_max 0.7460
_exptl_absorpt_correction_T_min 0.6543
_exptl_absorpt_correction_type multi-scan
_exptl_absorpt_process_details
;
SADABS-2014/5 (Bruker,2014/5) was used for absorption correction.
wR2(int) was 0.0767 before and 0.0694 after correction.
The Ratio of minimum to maximum transmission is 0.8771.
The \l/2 correction factor is 0.00150.
;
_exptl_crystal_colour purple
_exptl_crystal_density_diffrn 1.971
_exptl_crystal_description plate
_exptl_crystal_F_000 5992
_exptl_crystal_size_max 0.11
_exptl_crystal_size_mid 0.11
_exptl_crystal_size_min 0.1
_refine_diff_density_max 0.702
_refine_diff_density_min -0.638
_refine_diff_density_rms 0.091
_refine_ls_abs_structure_details
;
 Flack x determined using 3881 quotients [(I+)-(I-)]/[(I+)+(I-)]
 (Parsons, Flack and Wagner, Acta Cryst. B69 (2013) 249-259).
;
_refine_ls_abs_structure_Flack -0.021(4)
_refine_ls_extinction_method none
_refine_ls_goodness_of_fit_ref 1.034
_refine_ls_hydrogen_treatment constr
_refine_ls_matrix_type full
_refine_ls_number_parameters 695
_refine_ls_number_reflns 9976
_refine_ls_number_restraints 20
_refine_ls_restrained_S_all 2.824
_refine_ls_R_factor_all 0.0287
_refine_ls_R_factor_gt 0.0250
_refine_ls_shift/su_max 0.001
_refine_ls_shift/su_mean 0.000
_refine_ls_structure_factor_coef Fsqd
_refine_ls_weighting_details 'w=1/[\s^2^(Fo^2^)+(0.0235P)^2^+13.6214P] where P=(Fo^2^+2Fc^2^)/3'
_refine_ls_weighting_scheme calc
_refine_ls_wR_factor_gt 0.0554
_refine_ls_wR_factor_ref 0.0572
_reflns_Friedel_coverage 0.757
_reflns_Friedel_fraction_full 1.000
_reflns_Friedel_fraction_max 1.000
_reflns_number_gt 9384
_reflns_number_total 9976
_reflns_threshold_expression 'I > 2\s(I)'
_cod_data_source_file d3nj03027j2.cif
_cod_data_source_block a_a_CCDC1
_cod_depositor_comments 'Adding full bibliography for 7062789--7062793.cif.'
_cod_original_cell_volume 10148.6(6)
_cod_original_formula_sum 'C30 H59 Cr2 O41.50 Tb2'
_cod_database_code 7062793
_shelx_shelxl_version_number 2014/7
_shelx_space_group_comment
;
The symmetry employed for this shelxl refinement is uniquely defined
by the following loop, which should always be used as a source of
symmetry information in preference to the above space-group names.
They are only intended as comments.
;
_shelx_estimated_absorpt_t_max 0.735
_shelx_estimated_absorpt_t_min 0.714
_olex2_refinement_description
;
1. Fixed Uiso
 At 1.2 times of:
  All C(H,H) groups, All O(H) groups, All O(H,H) groups
2. Restrained distances
 H4A-H1S
 2.1 with sigma of 0.02
 H4SA-H4B
 2.6 with sigma of 0.01
3. Uiso/Uaniso restraints and constraints
Uanis(O4S) \\sim Ueq, Uanis(O4S') \\sim Ueq: with sigma of 0.01 and sigma for
terminal atoms of 0.02
Uanis(O9') \\sim Ueq: with sigma of 0.005 and sigma for terminal atoms of 0.01
Uanis(O4S') = Uanis(O4S)
Uanis(O7S) = Uanis(O7')
Uanis(O6S) = Uanis(O8S)
Uanis(O8') = Uanis(O8S)
4. Others
 Sof(O7')=Sof(H7'A)=Sof(H7'B)=1-FVAR(1)
 Sof(O7S)=Sof(H7SA)=Sof(H7SB)=FVAR(1)
 Sof(O9')=Sof(H9'A)=Sof(H9'B)=1-FVAR(2)
 Sof(O9S)=Sof(H9SA)=Sof(H9SB)=FVAR(2)
 Sof(O8')=Sof(H8'A)=Sof(H8'B)=1-FVAR(3)
 Sof(O8S)=Sof(H8SA)=Sof(H8SB)=FVAR(3)
 Sof(O4S')=Sof(H4SC)=Sof(H4SD)=1-FVAR(4)
 Sof(O4S)=Sof(H4SA)=Sof(H4SB)=FVAR(4)
5.a Riding coordinates:
 O1(H1A,H1B), O2(H2A,H2B), O3(H3A,H3B), O4(H4A,H4B), O5(H5A,H5B), O6(H6A,H6B),
 O7(H7A,H7B), O8(H8A,H8B), O9(H9A,H9B), O1S(H1S), O2S(H2SA,H2SB), O3S(H3SA,
 H3SB), O4S(H4SA,H4SB), O5S(H5SA,H5SB), O4S'(H4SC,H4SD), O6S(H6SA,H6SB),
 O7S(H7SA,H7SB), O8S(H8SA,H8SB), O7'(H7'A,H7'B), O8'(H8'A,H8'B), O9S(H9SA,H9SB),
  O9'(H9'A,H9'B)
5.b Secondary CH2 refined with riding coordinates:
 C4A(H4AA,H4AB), C5A(H5AA,H5AB), C9A(H9AA,H9AB), C10A(H10A,H10B), C14A(H14A,
 H14B), C15A(H15A,H15B), C4B(H4BA,H4BB), C5B(H5BA,H5BB), C9B(H9BA,H9BB),
 C10B(H10C,H10D), C14B(H14C,H14D), C15B(H15C,H15D)
;
_olex2_submission_special_instructions 'No special instructions were received'

loop_
_space_group_symop_operation_xyz
'x, y, z'
'-y+1/2, x+1/2, z+1/4'
'-x, -y, z+1/2'
'y+1/2, -x+1/2, z+3/4'
'x+1/2, -y+1/2, -z+3/4'
'-x+1/2, y+1/2, -z+1/4'
'y, x, -z'
'-y, -x, -z+1/2'

loop_
_atom_site_label
_atom_site_type_symbol
_atom_site_fract_x
_atom_site_fract_y
_atom_site_fract_z
_atom_site_U_iso_or_equiv
_atom_site_adp_type
_atom_site_occupancy
_atom_site_site_symmetry_order
_atom_site_calc_flag
_atom_site_refinement_flags_posn
_atom_site_refinement_flags_adp
_atom_site_refinement_flags_occupancy
_atom_site_disorder_assembly
_atom_site_disorder_group
Tb1 Tb -0.43169(2) -0.16582(2) -0.22133(2) 0.01272(7) Uani 1 1 d . . . . .
Tb2 Tb -0.43018(2) -0.50952(2) -0.12824(2) 0.01224(7) Uani 1 1 d . . . . .
Cr1 Cr -0.67220(6) -0.24085(6) -0.11898(2) 0.01118(19) Uani 1 1 d . . . . .
Cr2 Cr -0.71230(6) -0.71587(6) -0.13731(2) 0.0132(2) Uani 1 1 d . . . . .
O1A O -0.5894(2) -0.3291(3) -0.11519(10) 0.0145(8) Uani 1 1 d . . . . .
O2A O -0.6320(3) -0.1920(3) -0.07596(11) 0.0176(10) Uani 1 1 d . . . . .
O3A O -0.4748(3) -0.3909(3) -0.09931(12) 0.0204(10) Uani 1 1 d . . . . .
O4A O -0.5627(3) -0.1734(3) -0.02749(12) 0.0264(10) Uani 1 1 d . . . . .
O5A O -0.5911(2) -0.1788(3) -0.14557(10) 0.0136(9) Uani 1 1 d . . . . .
O6A O -0.7492(2) -0.1488(3) -0.12357(10) 0.0163(9) Uani 1 1 d . . . . .
O7A O -0.5509(3) -0.1160(3) -0.19342(11) 0.0202(10) Uani 1 1 d . . . . .
O8A O -0.8131(3) -0.0466(3) -0.15042(11) 0.0195(10) Uani 1 1 d . . . . .
O9A O -0.7524(2) -0.3019(3) -0.09177(10) 0.0149(9) Uani 1 1 d . . . . .
O10A O -0.7129(3) -0.2908(3) -0.16133(10) 0.0166(9) Uani 1 1 d . . . . .
O11A O -0.8551(3) -0.3844(3) -0.07760(11) 0.0231(11) Uani 1 1 d . . . . .
O12A O -0.7862(3) -0.3657(3) -0.19712(11) 0.0228(11) Uani 1 1 d . . . . .
O1B O -0.6314(3) -0.6261(3) -0.13138(11) 0.0182(9) Uani 1 1 d . . . . .
O2B O -0.7868(3) -0.6573(3) -0.10632(11) 0.0178(9) Uani 1 1 d . . . . .
O3B O -0.5509(3) -0.5491(3) -0.09872(11) 0.0205(10) Uani 1 1 d . . . . .
O4B O -0.8207(3) -0.5939(3) -0.05777(14) 0.0363(13) Uani 1 1 d . . . . .
O5B O -0.6349(3) -0.7710(3) -0.16814(11) 0.0219(10) Uani 1 1 d . . . . .
O6B O -0.6670(3) -0.7725(3) -0.09737(10) 0.0191(10) Uani 1 1 d . . . . .
O7B O -0.5340(4) -0.8510(3) -0.18556(13) 0.0413(15) Uani 1 1 d . . . . .
O8B O -0.6087(3) -0.8705(3) -0.06726(12) 0.0315(12) Uani 1 1 d . . . . .
O9B O -0.7600(3) -0.6633(3) -0.17894(10) 0.0172(9) Uani 1 1 d . . . . .
O10B O -0.7923(3) -0.8055(3) -0.14181(11) 0.0189(10) Uani 1 1 d . . . . .
O11B O -0.8322(3) -0.6458(3) -0.22695(11) 0.0220(10) Uani 1 1 d . . . . .
O12B O -0.8935(3) -0.8835(3) -0.16095(12) 0.0195(10) Uani 1 1 d . . . . .
O1 O -0.5234(3) -0.1214(3) -0.26626(11) 0.0232(11) Uani 1 1 d . . . . .
H1A H -0.5566 -0.1600 -0.2801 0.028 Uiso 1 1 d R U . . .
H1B H -0.5150 -0.0719 -0.2749 0.028 Uiso 1 1 d R U . . .
O2 O -0.4086(3) -0.0227(3) -0.22783(11) 0.0191(10) Uani 1 1 d . . . . .
H2A H -0.4369 0.0178 -0.2426 0.023 Uiso 1 1 d R U . . .
H2B H -0.3811 0.0075 -0.2138 0.023 Uiso 1 1 d R U . . .
O3 O -0.3208(3) -0.2611(3) -0.21620(11) 0.0233(10) Uani 1 1 d . . . . .
H3A H -0.3403 -0.3081 -0.2025 0.028 Uiso 1 1 d R U . . .
H3B H -0.2805 -0.2805 -0.2333 0.028 Uiso 1 1 d R U . . .
O4 O -0.5100(3) -0.2844(3) -0.23945(13) 0.0327(12) Uani 1 1 d . . . . .
H4A H -0.5627 -0.3052 -0.2395 0.039 Uiso 1 1 d DR U . . .
H4B H -0.4752 -0.2964 -0.2617 0.039 Uiso 1 1 d DR U . . .
O5 O -0.4531(3) -0.2553(3) -0.17091(13) 0.0360(14) Uani 1 1 d . . . . .
H5A H -0.4953 -0.2403 -0.1600 0.043 Uiso 1 1 d R U . . .
H5B H -0.4317 -0.3036 -0.1703 0.043 Uiso 1 1 d R U . . .
O6 O -0.5447(3) -0.4559(3) -0.16360(12) 0.0268(11) Uani 1 1 d . . . . .
H6A H -0.5652 -0.4943 -0.1755 0.032 Uiso 1 1 d R U . . .
H6B H -0.5751 -0.4230 -0.1516 0.032 Uiso 1 1 d R U . . .
O7 O -0.4775(3) -0.6191(3) -0.16291(12) 0.0255(11) Uani 1 1 d . . . . .
H7A H -0.5315 -0.6219 -0.1517 0.031 Uiso 1 1 d R U . . .
H7B H -0.4388 -0.6588 -0.1731 0.031 Uiso 1 1 d R U . . .
O8 O -0.3120(3) -0.5709(3) -0.15632(11) 0.0236(10) Uani 1 1 d . . . . .
H8A H -0.2834 -0.5338 -0.1656 0.028 Uiso 1 1 d R U . . .
H8B H -0.2955 -0.6135 -0.1465 0.028 Uiso 1 1 d R U . . .
O9 O -0.3813(3) -0.4136(3) -0.17216(12) 0.0257(11) Uani 1 1 d . . . . .
H9A H -0.3376 -0.3928 -0.1570 0.031 Uiso 1 1 d R U . . .
H9B H -0.3793 -0.4417 -0.1947 0.031 Uiso 1 1 d R U . . .
C1A C -0.5292(4) -0.3384(4) -0.09410(16) 0.0149(13) Uani 1 1 d . . . . .
C2A C -0.5213(4) -0.2865(4) -0.06197(15) 0.0150(13) Uani 1 1 d . . . . .
C3A C -0.5756(4) -0.2133(4) -0.05439(15) 0.0152(12) Uani 1 1 d . . . . .
C4A C -0.4338(4) -0.2808(4) -0.04748(16) 0.0209(14) Uani 1 1 d . . . . .
H4AA H -0.3892 -0.3074 -0.0610 0.025 Uiso 1 1 calc R U . . .
H4AB H -0.4178 -0.2292 -0.0356 0.025 Uiso 1 1 calc R U . . .
C5A C -0.4932(4) -0.3350(4) -0.02960(17) 0.0250(15) Uani 1 1 d . . . . .
H5AA H -0.5144 -0.3170 -0.0067 0.030 Uiso 1 1 calc R U . . .
H5AB H -0.4857 -0.3952 -0.0320 0.030 Uiso 1 1 calc R U . . .
C6A C -0.7539(4) -0.0953(4) -0.14793(15) 0.0139(13) Uani 1 1 d . . . . .
C7A C -0.6878(4) -0.0895(4) -0.17524(15) 0.0140(13) Uani 1 1 d . . . . .
C8A C -0.6055(4) -0.1309(4) -0.17125(15) 0.0146(13) Uani 1 1 d . . . . .
C9A C -0.7202(5) -0.0900(5) -0.21276(17) 0.0333(19) Uani 1 1 d . . . . .
H9AA H -0.6863 -0.1178 -0.2306 0.040 Uiso 1 1 calc R U . . .
H9AB H -0.7804 -0.0950 -0.2162 0.040 Uiso 1 1 calc R U . . .
C10A C -0.6887(5) -0.0126(5) -0.19797(19) 0.0334(19) Uani 1 1 d . . . . .
H10A H -0.7293 0.0308 -0.1923 0.040 Uiso 1 1 calc R U . . .
H10B H -0.6352 0.0080 -0.2067 0.040 Uiso 1 1 calc R U . . .
C11A C -0.8089(4) -0.3532(4) -0.10025(15) 0.0158(13) Uani 1 1 d . . . . .
C12A C -0.8206(4) -0.3779(4) -0.13746(15) 0.0146(13) Uani 1 1 d . . . . .
C13A C -0.7696(4) -0.3429(4) -0.16703(15) 0.0154(13) Uani 1 1 d . . . . .
C14A C -0.8484(4) -0.4686(4) -0.14230(18) 0.0221(15) Uani 1 1 d . . . . .
H14A H -0.8298 -0.4978 -0.1635 0.027 Uiso 1 1 calc R U . . .
H14B H -0.8526 -0.5035 -0.1213 0.027 Uiso 1 1 calc R U . . .
C15A C -0.9092(4) -0.4022(4) -0.14657(17) 0.0194(14) Uani 1 1 d . . . . .
H15A H -0.9515 -0.3959 -0.1282 0.023 Uiso 1 1 calc R U . . .
H15B H -0.9287 -0.3903 -0.1704 0.023 Uiso 1 1 calc R U . . .
C1B C -0.6183(4) -0.5848(4) -0.10371(15) 0.0140(13) Uani 1 1 d . . . . .
C2B C -0.6838(4) -0.5745(4) -0.07667(15) 0.0162(13) Uani 1 1 d . . . . .
C3B C -0.7688(4) -0.6099(4) -0.08039(17) 0.0198(14) Uani 1 1 d . . . . .
C4B C -0.6794(4) -0.4929(4) -0.05623(17) 0.0239(15) Uani 1 1 d . . . . .
H4BA H -0.6371 -0.4524 -0.0633 0.029 Uiso 1 1 calc R U . . .
H4BB H -0.7319 -0.4686 -0.0481 0.029 Uiso 1 1 calc R U . . .
C5B C -0.6511(4) -0.5695(5) -0.03937(16) 0.0279(16) Uani 1 1 d . . . . .
H5BA H -0.6859 -0.5927 -0.0206 0.033 Uiso 1 1 calc R U . . .
H5BB H -0.5912 -0.5765 -0.0358 0.033 Uiso 1 1 calc R U . . .
C6B C -0.5792(4) -0.8256(4) -0.16224(16) 0.0197(14) Uani 1 1 d . . . . .
C7B C -0.5700(4) -0.8615(4) -0.12652(16) 0.0198(13) Uani 1 1 d . . . . .
C8B C -0.6183(4) -0.8342(4) -0.09523(16) 0.0189(14) Uani 1 1 d . . . . .
C9B C -0.4815(4) -0.8899(4) -0.11686(18) 0.0291(16) Uani 1 1 d . . . . .
H9BA H -0.4369 -0.8786 -0.1338 0.035 Uiso 1 1 calc R U . . .
H9BB H -0.4648 -0.8862 -0.0921 0.035 Uiso 1 1 calc R U . . .
C10B C -0.5435(5) -0.9522(4) -0.1263(2) 0.0318(17) Uani 1 1 d . . . . .
H10C H -0.5652 -0.9877 -0.1075 0.038 Uiso 1 1 calc R U . . .
H10D H -0.5373 -0.9801 -0.1491 0.038 Uiso 1 1 calc R U . . .
C11B C -0.8157(4) -0.6871(4) -0.20006(16) 0.0159(13) Uani 1 1 d . . . . .
C12B C -0.8645(4) -0.7645(4) -0.19392(15) 0.0151(13) Uani 1 1 d . . . . .
C13B C -0.8495(4) -0.8208(4) -0.16373(16) 0.0152(13) Uani 1 1 d . . . . .
C14B C -0.8939(4) -0.8094(4) -0.22676(17) 0.0273(16) Uani 1 1 d . . . . .
H14C H -0.8766 -0.7868 -0.2495 0.033 Uiso 1 1 calc R U . . .
H14D H -0.8973 -0.8702 -0.2259 0.033 Uiso 1 1 calc R U . . .
C15B C -0.9547(4) -0.7623(5) -0.20661(18) 0.0271(17) Uani 1 1 d . . . . .
H15C H -0.9960 -0.7937 -0.1931 0.033 Uiso 1 1 calc R U . . .
H15D H -0.9753 -0.7102 -0.2168 0.033 Uiso 1 1 calc R U . . .
O1S O -0.6719(3) -0.3281(3) -0.2500 0.0302(16) Uani 1 2 d S T P . .
H1S H -0.6943 -0.3214 -0.2314 0.036 Uiso 1 1 d DR U . . .
O2S O -1.0366(3) -0.5008(3) -0.21788(13) 0.0361(13) Uani 1 1 d . . . . .
H2SA H -1.0684 -0.5312 -0.2003 0.043 Uiso 1 1 d R U . . .
H2SB H -1.0668 -0.4488 -0.2210 0.043 Uiso 1 1 d R U . . .
O3S O -0.3775(4) -0.7300(4) -0.19001(16) 0.0574(19) Uani 1 1 d . . . . .
H3SA H -0.3498 -0.7614 -0.1728 0.069 Uiso 1 1 d R U . . .
H3SB H -0.3628 -0.7449 -0.2139 0.069 Uiso 1 1 d R U . . .
O4S O -0.6344(3) -0.5537(3) -0.20768(13) 0.0256(13) Uani 0.867(6) 1 d . U P A 1
H4SA H -0.5975 -0.5706 -0.2194 0.031 Uiso 0.867(6) 1 d DR U P A 1
H4SB H -0.6580 -0.5764 -0.1921 0.031 Uiso 0.867(6) 1 d R U P A 1
O5S O -0.2146(4) -0.4563(4) -0.18707(15) 0.058(2) Uani 1 1 d . . . B 1
H5SA H -0.1656 -0.4234 -0.1816 0.069 Uiso 1 1 d R U . B 1
H5SB H -0.1958 -0.4798 -0.2083 0.069 Uiso 1 1 d R U . B 1
O4S' O -0.3789(11) -0.6211(11) -0.2500 0.0256(13) Uani 0.266(11) 2 d S TU P A 2
H4SC H -0.3345 -0.5821 -0.2452 0.031 Uiso 0.133(6) 1 d R U P A 2
H4SD H -0.3511 -0.6747 -0.2511 0.031 Uiso 0.133(6) 1 d R U P A 2
O6S O -0.6827(4) -0.7891(4) -0.23785(14) 0.0518(15) Uani 1 1 d . . . . .
H6SA H -0.6685 -0.7873 -0.2130 0.062 Uiso 1 1 d R U . . .
H6SB H -0.6768 -0.8481 -0.2430 0.062 Uiso 1 1 d R U . . .
O7S O -0.4875(5) -0.7760(6) -0.24729(17) 0.081(3) Uani 0.903(10) 1 d . . P C 1
H7SA H -0.4982 -0.8147 -0.2283 0.097 Uiso 0.903(10) 1 d R U P C 1
H7SB H -0.5467 -0.7851 -0.2443 0.097 Uiso 0.903(10) 1 d R U P C 1
O8S O -0.5275(8) -0.6037(9) -0.2558(3) 0.0518(15) Uani 0.584(14) 1 d . . P D 1
H8SA H -0.4993 -0.6466 -0.2494 0.062 Uiso 0.584(14) 1 d R U P D 1
H8SB H -0.4989 -0.5620 -0.2484 0.062 Uiso 0.584(14) 1 d R U P D 1
O7' O -0.493(4) -0.901(6) -0.2505(16) 0.081(3) Uani 0.097(10) 1 d . . P C 2
H7'A H -0.4589 -0.8786 -0.2327 0.097 Uiso 0.097(10) 1 d R U P C 2
H7'B H -0.4969 -0.9533 -0.2614 0.097 Uiso 0.097(10) 1 d R U P C 2
O8' O -0.5485(11) -0.6455(11) -0.2613(4) 0.0518(15) Uani 0.416(14) 1 d . . P D 2
H8'A H -0.5523 -0.6830 -0.2452 0.062 Uiso 0.416(14) 1 d R U P D 2
H8'B H -0.5084 -0.6622 -0.2745 0.062 Uiso 0.416(14) 1 d R U P D 2
O9S O -0.6860(9) -0.8011(10) -0.0099(3) 0.066(5) Uani 0.61(2) 1 d . . P E 1
H9SA H -0.6533 -0.8314 -0.0272 0.079 Uiso 0.61(2) 1 d R U P E 1
H9SB H -0.7116 -0.8236 0.0102 0.079 Uiso 0.61(2) 1 d R U P E 1
O9' O -0.7348(15) -0.8323(11) -0.0203(5) 0.049(7) Uani 0.39(2) 1 d . U P E 2
H9'A H -0.7040 -0.8600 -0.0390 0.059 Uiso 0.39(2) 1 d R U P E 2
H9'B H -0.7446 -0.7756 -0.0124 0.059 Uiso 0.39(2) 1 d R U P E 2

loop_
_atom_site_aniso_label
_atom_site_aniso_U_11
_atom_site_aniso_U_22
_atom_site_aniso_U_33
_atom_site_aniso_U_23
_atom_site_aniso_U_13
_atom_site_aniso_U_12
Tb1 0.01030(14) 0.01618(15) 0.01168(13) 0.00118(11) 0.00118(12) 0.00046(12)
Tb2 0.00939(13) 0.01104(14) 0.01629(14) 0.00016(11) -0.00005(12) -0.00012(11)
Cr1 0.0097(4) 0.0143(5) 0.0095(4) 0.0010(4) 0.0007(4) -0.0003(4)
Cr2 0.0142(5) 0.0111(5) 0.0141(5) 0.0005(4) -0.0017(4) -0.0002(4)
O1A 0.015(2) 0.014(2) 0.015(2) -0.0009(17) -0.0001(17) 0.0023(17)
O2A 0.018(2) 0.016(2) 0.019(2) -0.0023(18) -0.0017(19) 0.0014(18)
O3A 0.019(2) 0.016(2) 0.026(2) -0.0049(19) -0.007(2) 0.0042(19)
O4A 0.026(3) 0.032(3) 0.021(2) -0.012(2) -0.007(2) 0.005(2)
O5A 0.010(2) 0.015(2) 0.016(2) 0.0062(17) -0.0003(16) 0.0012(17)
O6A 0.011(2) 0.022(2) 0.015(2) 0.0059(18) 0.0032(18) 0.0049(17)
O7A 0.016(2) 0.022(2) 0.023(2) 0.007(2) 0.0076(19) 0.0051(19)
O8A 0.012(2) 0.024(3) 0.023(2) 0.0055(19) 0.0055(18) 0.0066(18)
O9A 0.014(2) 0.022(2) 0.009(2) 0.0005(17) -0.0014(17) -0.0033(18)
O10A 0.014(2) 0.025(2) 0.011(2) 0.0018(18) 0.0009(17) -0.0076(19)
O11A 0.029(3) 0.029(3) 0.012(2) -0.0007(19) 0.0092(19) -0.014(2)
O12A 0.027(3) 0.030(3) 0.011(2) -0.0086(19) 0.0010(19) -0.011(2)
O1B 0.016(2) 0.021(2) 0.018(2) -0.0049(19) 0.0034(19) -0.0056(18)
O2B 0.012(2) 0.017(2) 0.025(2) -0.0012(19) 0.0015(18) 0.0003(18)
O3B 0.013(2) 0.028(3) 0.020(2) -0.011(2) 0.0017(18) -0.0022(19)
O4B 0.027(3) 0.033(3) 0.049(3) -0.017(3) 0.025(3) -0.007(2)
O5B 0.028(3) 0.025(3) 0.012(2) -0.0030(19) -0.0037(19) 0.009(2)
O6B 0.020(2) 0.022(2) 0.015(2) -0.0038(18) -0.0046(19) 0.006(2)
O7B 0.049(4) 0.048(4) 0.027(3) 0.007(3) 0.016(3) 0.025(3)
O8B 0.040(3) 0.034(3) 0.021(2) 0.009(2) -0.003(2) 0.018(2)
O9B 0.020(2) 0.012(2) 0.019(2) 0.0020(18) -0.0038(18) -0.0021(18)
O10B 0.025(3) 0.014(2) 0.018(2) 0.0042(18) -0.0114(19) -0.0051(19)
O11B 0.026(2) 0.026(3) 0.015(2) 0.0082(19) -0.001(2) 0.001(2)
O12B 0.019(2) 0.013(2) 0.026(3) 0.0078(19) -0.006(2) -0.0050(18)
O1 0.027(3) 0.025(3) 0.018(2) 0.0035(19) -0.008(2) -0.006(2)
O2 0.025(3) 0.015(2) 0.018(2) 0.0005(18) -0.0071(19) -0.0018(18)
O3 0.021(2) 0.028(3) 0.021(2) -0.003(2) 0.003(2) 0.008(2)
O4 0.027(3) 0.033(3) 0.037(3) -0.007(2) 0.004(2) -0.007(2)
O5 0.037(3) 0.031(3) 0.040(3) 0.014(2) 0.020(2) 0.019(2)
O6 0.022(3) 0.029(3) 0.030(3) -0.006(2) -0.010(2) 0.004(2)
O7 0.018(2) 0.027(3) 0.032(3) -0.016(2) 0.007(2) -0.003(2)
O8 0.019(2) 0.019(2) 0.032(3) 0.010(2) 0.007(2) 0.002(2)
O9 0.023(3) 0.027(3) 0.027(3) 0.014(2) 0.001(2) 0.000(2)
C1A 0.015(3) 0.009(3) 0.020(3) 0.003(3) 0.004(3) -0.003(3)
C2A 0.018(3) 0.014(3) 0.013(3) 0.002(2) -0.003(3) 0.001(3)
C3A 0.013(3) 0.019(3) 0.013(3) -0.001(2) 0.001(3) -0.002(3)
C4A 0.019(3) 0.022(3) 0.022(3) 0.000(3) -0.007(3) 0.002(3)
C5A 0.031(4) 0.024(4) 0.020(3) 0.008(3) -0.009(3) 0.001(3)
C6A 0.014(3) 0.015(3) 0.013(3) -0.003(2) -0.002(2) -0.002(2)
C7A 0.009(3) 0.020(3) 0.013(3) 0.007(2) 0.000(2) 0.002(2)
C8A 0.012(3) 0.015(3) 0.018(3) -0.005(3) 0.001(3) -0.001(2)
C9A 0.025(4) 0.063(6) 0.012(3) 0.013(3) 0.001(3) 0.013(4)
C10A 0.028(4) 0.036(4) 0.037(4) 0.023(4) 0.013(3) 0.010(3)
C11A 0.016(3) 0.020(3) 0.012(3) 0.001(3) -0.001(2) -0.001(3)
C12A 0.014(3) 0.017(3) 0.012(3) -0.001(2) 0.003(2) -0.003(2)
C13A 0.015(3) 0.016(3) 0.016(3) 0.002(3) 0.002(2) 0.002(3)
C14A 0.024(4) 0.016(3) 0.026(3) 0.001(3) 0.002(3) -0.006(3)
C15A 0.017(3) 0.022(3) 0.019(3) -0.003(3) 0.003(3) -0.006(3)
C1B 0.013(3) 0.013(3) 0.015(3) 0.003(2) -0.001(2) -0.002(2)
C2B 0.013(3) 0.019(3) 0.016(3) -0.001(3) 0.002(2) -0.002(3)
C3B 0.016(3) 0.018(3) 0.025(3) 0.001(3) 0.008(3) 0.002(3)
C4B 0.023(4) 0.027(4) 0.023(3) -0.010(3) 0.004(3) -0.004(3)
C5B 0.025(4) 0.044(4) 0.015(3) 0.001(3) 0.001(3) -0.003(3)
C6B 0.020(3) 0.018(3) 0.021(3) -0.004(3) 0.002(3) 0.000(3)
C7B 0.019(3) 0.019(3) 0.021(3) 0.001(3) -0.004(3) 0.004(3)
C8B 0.021(3) 0.018(3) 0.018(3) -0.001(3) -0.007(3) -0.002(3)
C9B 0.022(4) 0.036(4) 0.030(4) 0.006(3) 0.001(3) 0.011(3)
C10B 0.040(4) 0.022(4) 0.034(4) -0.002(3) 0.001(4) 0.012(3)
C11B 0.020(3) 0.013(3) 0.014(3) 0.002(2) 0.001(3) 0.007(3)
C12B 0.015(3) 0.016(3) 0.014(3) -0.002(3) -0.005(2) 0.002(3)
C13B 0.018(3) 0.013(3) 0.015(3) 0.000(2) -0.001(2) 0.004(3)
C14B 0.041(4) 0.025(4) 0.016(3) 0.000(3) -0.008(3) -0.012(3)
C15B 0.018(4) 0.030(4) 0.034(4) 0.010(3) -0.013(3) -0.004(3)
O1S 0.034(3) 0.034(3) 0.023(4) 0.003(2) 0.003(2) -0.007(4)
O2S 0.044(3) 0.032(3) 0.033(3) -0.002(2) 0.021(2) -0.002(3)
O3S 0.075(5) 0.055(4) 0.043(4) -0.017(3) -0.009(3) 0.041(4)
O4S 0.019(3) 0.037(4) 0.021(3) 0.007(2) -0.003(2) -0.005(2)
O5S 0.075(5) 0.055(4) 0.044(4) -0.015(3) 0.021(3) -0.036(4)
O4S' 0.019(3) 0.037(4) 0.021(3) 0.007(2) -0.003(2) -0.005(2)
O6S 0.085(4) 0.039(3) 0.031(2) -0.007(2) -0.012(3) 0.026(3)
O7S 0.049(5) 0.159(10) 0.035(4) 0.013(5) -0.005(4) -0.024(5)
O8S 0.085(4) 0.039(3) 0.031(2) -0.007(2) -0.012(3) 0.026(3)
O7' 0.049(5) 0.159(10) 0.035(4) 0.013(5) -0.005(4) -0.024(5)
O8' 0.085(4) 0.039(3) 0.031(2) -0.007(2) -0.012(3) 0.026(3)
O9S 0.036(8) 0.122(12) 0.040(6) -0.029(7) 0.007(5) 0.004(7)
O9' 0.066(12) 0.046(9) 0.036(9) 0.006(7) 0.015(8) 0.006(8)

loop_
_atom_type_symbol
_atom_type_description
_atom_type_scat_dispersion_real
_atom_type_scat_dispersion_imag
_atom_type_scat_source
C C 0.0033 0.0016 'International Tables Vol C Tables 4.2.6.8 and 6.1.1.4'
H H 0.0000 0.0000 'International Tables Vol C Tables 4.2.6.8 and 6.1.1.4'
Cr Cr 0.3209 0.6236 'International Tables Vol C Tables 4.2.6.8 and 6.1.1.4'
O O 0.0106 0.0060 'International Tables Vol C Tables 4.2.6.8 and 6.1.1.4'
Tb Tb -0.1723 4.1537 'International Tables Vol C Tables 4.2.6.8 and 6.1.1.4'

loop_
_geom_angle_atom_site_label_1
_geom_angle_atom_site_label_2
_geom_angle_atom_site_label_3
_geom_angle
_geom_angle_site_symmetry_1
_geom_angle_site_symmetry_3
_geom_angle_publ_flag
O7A Tb1 O11A 87.25(16) . 5_544 ?
O7A Tb1 O1 73.37(16) . . ?
O7A Tb1 O2 80.88(15) . . ?
O7A Tb1 O3 143.72(15) . . ?
O7A Tb1 O4 88.41(16) . . ?
O7A Tb1 O5 74.12(15) . . ?
O11A Tb1 O4 140.53(17) 5_544 . ?
O11A Tb1 O5 69.78(17) 5_544 . ?
O11B Tb1 O7A 145.95(15) 8_444 . ?
O11B Tb1 O11A 112.99(16) 8_444 5_544 ?
O11B Tb1 O1 74.13(16) 8_444 . ?
O11B Tb1 O2 80.77(15) 8_444 . ?
O11B Tb1 O3 69.95(15) 8_444 . ?
O11B Tb1 O4 91.53(16) 8_444 . ?
O11B Tb1 O5 137.48(16) 8_444 . ?
O1 Tb1 O11A 141.89(15) . 5_544 ?
O1 Tb1 O4 72.77(16) . . ?
O1 Tb1 O5 131.49(17) . . ?
O2 Tb1 O11A 70.53(15) . 5_544 ?
O2 Tb1 O1 74.13(15) . . ?
O2 Tb1 O3 121.78(16) . . ?
O2 Tb1 O4 146.87(16) . . ?
O2 Tb1 O5 133.56(16) . . ?
O3 Tb1 O11A 76.36(15) . 5_544 ?
O3 Tb1 O1 136.56(15) . . ?
O3 Tb1 O4 84.47(16) . . ?
O3 Tb1 O5 69.88(16) . . ?
O4 Tb1 O5 71.30(18) . . ?
O3A Tb2 O8A 73.27(15) . 5_544 ?
O3A Tb2 O3B 74.77(15) . . ?
O3A Tb2 O12B 112.22(15) . 5_534 ?
O3A Tb2 O6 74.77(15) . . ?
O3A Tb2 O7 142.30(16) . . ?
O3A Tb2 O8 142.93(16) . . ?
O3A Tb2 O9 84.49(16) . . ?
O8A Tb2 O6 136.37(15) 5_544 . ?
O8A Tb2 O8 74.35(16) 5_544 . ?
O8A Tb2 O9 79.37(15) 5_544 . ?
O3B Tb2 O8A 123.14(15) . 5_544 ?
O3B Tb2 O12B 72.76(15) . 5_534 ?
O3B Tb2 O6 74.55(16) . . ?
O3B Tb2 O8 139.83(15) . . ?
O3B Tb2 O9 141.39(16) . . ?
O12B Tb2 O8A 77.64(15) 5_534 5_544 ?
O12B Tb2 O6 142.94(16) 5_534 . ?
O12B Tb2 O8 77.46(15) 5_534 . ?
O12B Tb2 O9 145.85(15) 5_534 . ?
O7 Tb2 O8A 144.40(16) . 5_544 ?
O7 Tb2 O3B 78.17(15) . . ?
O7 Tb2 O12B 83.56(17) . 5_534 ?
O7 Tb2 O6 73.04(16) . . ?
O7 Tb2 O8 72.20(16) . . ?
O7 Tb2 O9 101.40(17) . . ?
O8 Tb2 O6 119.92(16) . . ?
O8 Tb2 O9 72.21(15) . . ?
O9 Tb2 O6 68.68(16) . . ?
O2A Cr1 O1A 90.25(17) . . ?
O2A Cr1 O5A 90.49(18) . . ?
O2A Cr1 O6A 88.86(18) . . ?
O5A Cr1 O1A 87.35(17) . . ?
O5A Cr1 O6A 89.39(17) . . ?
O6A Cr1 O1A 176.62(18) . . ?
O9A Cr1 O1A 92.66(17) . . ?
O9A Cr1 O2A 88.60(18) . . ?
O9A Cr1 O5A 179.09(17) . . ?
O9A Cr1 O6A 90.58(17) . . ?
O10A Cr1 O1A 89.44(18) . . ?
O10A Cr1 O2A 179.08(19) . . ?
O10A Cr1 O5A 90.36(17) . . ?
O10A Cr1 O6A 91.51(19) . . ?
O10A Cr1 O9A 90.56(17) . . ?
O2B Cr2 O1B 89.00(18) . . ?
O2B Cr2 O9B 92.36(18) . . ?
O2B Cr2 O10B 90.29(19) . . ?
O5B Cr2 O1B 88.8(2) . . ?
O5B Cr2 O2B 177.8(2) . . ?
O5B Cr2 O9B 87.58(18) . . ?
O5B Cr2 O10B 91.9(2) . . ?
O6B Cr2 O1B 90.36(19) . . ?
O6B Cr2 O2B 89.01(18) . . ?
O6B Cr2 O5B 91.14(18) . . ?
O6B Cr2 O9B 177.27(19) . . ?
O6B Cr2 O10B 88.21(18) . . ?
O9B Cr2 O1B 92.03(18) . . ?
O10B Cr2 O1B 178.41(18) . . ?
O10B Cr2 O9B 89.42(18) . . ?
C1A O1A Cr1 130.8(4) . . ?
C3A O2A Cr1 132.8(4) . . ?
C1A O3A Tb2 149.4(4) . . ?
C8A O5A Cr1 126.6(4) . . ?
C6A O6A Cr1 128.5(4) . . ?
C8A O7A Tb1 145.5(4) . . ?
C6A O8A Tb2 145.3(4) . 5_444 ?
C11A O9A Cr1 132.4(4) . . ?
C13A O10A Cr1 132.2(4) . . ?
C11A O11A Tb1 135.8(4) . 5_444 ?
C1B O1B Cr2 126.5(4) . . ?
C3B O2B Cr2 128.5(4) . . ?
C1B O3B Tb2 141.2(4) . . ?
C6B O5B Cr2 131.6(4) . . ?
C8B O6B Cr2 131.2(4) . . ?
C11B O9B Cr2 131.6(4) . . ?
C13B O10B Cr2 133.1(4) . . ?
C11B O11B Tb1 168.5(4) . 8_444 ?
C13B O12B Tb2 142.6(4) . 5_434 ?
Tb1 O1 H1A 122.7 . . ?
Tb1 O1 H1B 116.8 . . ?
H1A O1 H1B 117.5 . . ?
Tb1 O2 H2A 130.1 . . ?
Tb1 O2 H2B 125.5 . . ?
H2A O2 H2B 102.9 . . ?
Tb1 O3 H3A 107.9 . . ?
Tb1 O3 H3B 131.2 . . ?
H3A O3 H3B 109.0 . . ?
Tb1 O4 H4A 141.6 . . ?
Tb1 O4 H4B 95.7 . . ?
H4A O4 H4B 115.9 . . ?
Tb1 O5 H5A 109.8 . . ?
Tb1 O5 H5B 120.4 . . ?
H5A O5 H5B 125.7 . . ?
Tb2 O6 H6A 109.6 . . ?
Tb2 O6 H6B 110.9 . . ?
H6A O6 H6B 121.6 . . ?
Tb2 O7 H7A 94.4 . . ?
Tb2 O7 H7B 121.0 . . ?
H7A O7 H7B 136.0 . . ?
Tb2 O8 H8A 109.4 . . ?
Tb2 O8 H8B 113.2 . . ?
H8A O8 H8B 127.7 . . ?
Tb2 O9 H9A 92.5 . . ?
Tb2 O9 H9B 109.2 . . ?
H9A O9 H9B 131.6 . . ?
O1A C1A C2A 121.5(5) . . ?
O3A C1A O1A 121.4(6) . . ?
O3A C1A C2A 117.1(5) . . ?
C1A C2A C3A 123.4(5) . . ?
C1A C2A C4A 114.5(5) . . ?
C1A C2A C5A 113.8(5) . . ?
C3A C2A C4A 115.1(5) . . ?
C3A C2A C5A 114.8(5) . . ?
C4A C2A C5A 57.5(4) . . ?
O2A C3A C2A 120.3(5) . . ?
O4A C3A O2A 121.3(6) . . ?
O4A C3A C2A 118.4(5) . . ?
C2A C4A H4AA 117.6 . . ?
C2A C4A H4AB 117.6 . . ?
H4AA C4A H4AB 114.7 . . ?
C5A C4A C2A 61.7(4) . . ?
C5A C4A H4AA 117.6 . . ?
C5A C4A H4AB 117.6 . . ?
C2A C5A H5AA 117.7 . . ?
C2A C5A H5AB 117.7 . . ?
C4A C5A C2A 60.8(4) . . ?
C4A C5A H5AA 117.7 . . ?
C4A C5A H5AB 117.7 . . ?
H5AA C5A H5AB 114.8 . . ?
O6A C6A C7A 120.7(5) . . ?
O8A C6A O6A 122.2(6) . . ?
O8A C6A C7A 117.2(5) . . ?
C6A C7A C9A 114.3(5) . . ?
C6A C7A C10A 116.4(5) . . ?
C8A C7A C6A 122.3(5) . . ?
C8A C7A C9A 113.4(5) . . ?
C8A C7A C10A 115.7(5) . . ?
C10A C7A C9A 57.5(5) . . ?
O5A C8A C7A 120.9(5) . . ?
O7A C8A O5A 120.9(5) . . ?
O7A C8A C7A 118.2(5) . . ?
C7A C9A H9AA 117.7 . . ?
C7A C9A H9AB 117.7 . . ?
H9AA C9A H9AB 114.8 . . ?
C10A C9A C7A 60.9(4) . . ?
C10A C9A H9AA 117.7 . . ?
C10A C9A H9AB 117.7 . . ?
C7A C10A H10A 117.6 . . ?
C7A C10A H10B 117.6 . . ?
C9A C10A C7A 61.7(5) . . ?
C9A C10A H10A 117.6 . . ?
C9A C10A H10B 117.6 . . ?
H10A C10A H10B 114.7 . . ?
O9A C11A C12A 120.5(5) . . ?
O11A C11A O9A 120.9(5) . . ?
O11A C11A C12A 118.6(5) . . ?
C11A C12A C13A 123.2(5) . . ?
C11A C12A C14A 113.9(5) . . ?
C11A C12A C15A 114.0(5) . . ?
C13A C12A C14A 115.1(5) . . ?
C13A C12A C15A 116.0(5) . . ?
C15A C12A C14A 56.9(4) . . ?
O10A C13A C12A 121.0(5) . . ?
O12A C13A O10A 121.0(5) . . ?
O12A C13A C12A 117.9(5) . . ?
C12A C14A H14A 117.7 . . ?
C12A C14A H14B 117.7 . . ?
H14A C14A H14B 114.8 . . ?
C15A C14A C12A 60.8(4) . . ?
C15A C14A H14A 117.7 . . ?
C15A C14A H14B 117.7 . . ?
C12A C15A H15A 117.5 . . ?
C12A C15A H15B 117.5 . . ?
C14A C15A C12A 62.2(4) . . ?
C14A C15A H15A 117.5 . . ?
C14A C15A H15B 117.5 . . ?
H15A C15A H15B 114.6 . . ?
O1B C1B C2B 121.4(5) . . ?
O3B C1B O1B 121.1(5) . . ?
O3B C1B C2B 117.5(5) . . ?
C1B C2B C3B 122.9(5) . . ?
C1B C2B C4B 114.7(5) . . ?
C1B C2B C5B 114.2(5) . . ?
C3B C2B C4B 114.8(5) . . ?
C3B C2B C5B 115.4(5) . . ?
C5B C2B C4B 57.4(4) . . ?
O2B C3B C2B 120.6(5) . . ?
O4B C3B O2B 120.9(6) . . ?
O4B C3B C2B 118.5(6) . . ?
C2B C4B H4BA 117.7 . . ?
C2B C4B H4BB 117.7 . . ?
H4BA C4B H4BB 114.8 . . ?
C5B C4B C2B 61.0(4) . . ?
C5B C4B H4BA 117.7 . . ?
C5B C4B H4BB 117.7 . . ?
C2B C5B H5BA 117.6 . . ?
C2B C5B H5BB 117.6 . . ?
C4B C5B C2B 61.6(4) . . ?
C4B C5B H5BA 117.6 . . ?
C4B C5B H5BB 117.6 . . ?
H5BA C5B H5BB 114.7 . . ?
O5B C6B C7B 120.0(5) . . ?
O7B C6B O5B 121.4(6) . . ?
O7B C6B C7B 118.6(6) . . ?
C6B C7B C8B 124.5(5) . . ?
C6B C7B C9B 115.2(6) . . ?
C6B C7B C10B 113.9(5) . . ?
C8B C7B C9B 112.3(5) . . ?
C8B C7B C10B 115.2(6) . . ?
C10B C7B C9B 57.0(4) . . ?
O6B C8B C7B 120.2(5) . . ?
O8B C8B O6B 120.5(6) . . ?
O8B C8B C7B 119.4(6) . . ?
C7B C9B H9BA 117.7 . . ?
C7B C9B H9BB 117.7 . . ?
H9BA C9B H9BB 114.8 . . ?
C10B C9B C7B 60.8(4) . . ?
C10B C9B H9BA 117.7 . . ?
C10B C9B H9BB 117.7 . . ?
C7B C10B H10C 117.5 . . ?
C7B C10B H10D 117.5 . . ?
C9B C10B C7B 62.2(4) . . ?
C9B C10B H10C 117.5 . . ?
C9B C10B H10D 117.5 . . ?
H10C C10B H10D 114.6 . . ?
O9B C11B C12B 121.8(5) . . ?
O11B C11B O9B 120.7(6) . . ?
O11B C11B C12B 117.5(6) . . ?
C11B C12B C14B 115.6(5) . . ?
C11B C12B C15B 115.5(5) . . ?
C13B C12B C11B 123.1(5) . . ?
C13B C12B C14B 113.5(5) . . ?
C13B C12B C15B 114.4(5) . . ?
C14B C12B C15B 57.0(4) . . ?
O10B C13B C12B 120.8(5) . . ?
O12B C13B O10B 121.1(6) . . ?
O12B C13B C12B 118.1(5) . . ?
C12B C14B H14C 117.6 . . ?
C12B C14B H14D 117.6 . . ?
H14C C14B H14D 114.7 . . ?
C15B C14B C12B 61.8(4) . . ?
C15B C14B H14C 117.6 . . ?
C15B C14B H14D 117.6 . . ?
C12B C15B H15C 117.7 . . ?
C12B C15B H15D 117.7 . . ?
C14B C15B C12B 61.2(4) . . ?
C14B C15B H15C 117.7 . . ?
C14B C15B H15D 117.7 . . ?
H15C C15B H15D 114.8 . . ?
H2SA O2S H2SB 104.7 . . ?
O7' O2S H2SA 99.0 8_344 . ?
O7' O2S H2SB 69.3 8_344 . ?
H3SA O3S H3SB 113.9 . . ?
H4SA O4S H4SB 128.5 . . ?
H5SA O5S H5SB 98.3 . . ?
H4SC O4S' H4SD 104.1 . . ?
H6SA O6S H6SB 101.7 . . ?
H7SA O7S H7SB 69.0 . . ?
H8SA O8S H8SB 104.4 . . ?
O2S O7' H7'A 146.5 8_434 . ?
O2S O7' H7'B 24.0 8_434 . ?
H7'A O7' H7'B 134.4 . . ?
H8'A O8' H8'B 104.5 . . ?
H9SA O9S H9SB 126.4 . . ?
H9'A O9' H9'B 137.7 . . ?

loop_
_geom_bond_atom_site_label_1
_geom_bond_atom_site_label_2
_geom_bond_distance
_geom_bond_site_symmetry_2
_geom_bond_publ_flag
Tb1 O7A 2.358(4) . ?
Tb1 O11A 2.399(4) 5_544 ?
Tb1 O11B 2.354(4) 8_444 ?
Tb1 O1 2.393(4) . ?
Tb1 O2 2.368(4) . ?
Tb1 O3 2.383(4) . ?
Tb1 O4 2.412(5) . ?
Tb1 O5 2.449(5) . ?
Tb2 O3A 2.340(4) . ?
Tb2 O8A 2.380(4) 5_544 ?
Tb2 O3B 2.356(4) . ?
Tb2 O12B 2.376(4) 5_534 ?
Tb2 O6 2.464(4) . ?
Tb2 O7 2.353(4) . ?
Tb2 O8 2.418(4) . ?
Tb2 O9 2.431(4) . ?
Cr1 O1A 1.971(4) . ?
Cr1 O2A 1.948(4) . ?
Cr1 O5A 1.948(4) . ?
Cr1 O6A 1.957(4) . ?
Cr1 O9A 1.944(4) . ?
Cr1 O10A 1.936(4) . ?
Cr2 O1B 1.976(4) . ?
Cr2 O2B 1.947(4) . ?
Cr2 O5B 1.946(4) . ?
Cr2 O6B 1.936(4) . ?
Cr2 O9B 1.973(4) . ?
Cr2 O10B 1.960(4) . ?
O1A C1A 1.279(7) . ?
O2A C3A 1.283(7) . ?
O3A C1A 1.245(7) . ?
O4A C3A 1.238(7) . ?
O5A C8A 1.279(7) . ?
O6A C6A 1.281(7) . ?
O7A C8A 1.254(7) . ?
O8A Tb2 2.380(4) 5_444 ?
O8A C6A 1.249(7) . ?
O9A C11A 1.281(7) . ?
O10A C13A 1.270(7) . ?
O11A Tb1 2.399(4) 5_444 ?
O11A C11A 1.257(7) . ?
O12A C13A 1.244(7) . ?
O1B C1B 1.276(7) . ?
O2B C3B 1.293(8) . ?
O3B C1B 1.254(7) . ?
O4B C3B 1.239(8) . ?
O5B C6B 1.289(8) . ?
O6B C8B 1.280(8) . ?
O7B C6B 1.230(8) . ?
O8B C8B 1.236(8) . ?
O9B C11B 1.277(7) . ?
O10B C13B 1.278(7) . ?
O11B Tb1 2.354(4) 8_444 ?
O11B C11B 1.262(7) . ?
O12B Tb2 2.376(4) 5_434 ?
O12B C13B 1.250(7) . ?
O1 H1A 0.9831 . ?
O1 H1B 0.8800 . ?
O2 H2A 0.9835 . ?
O2 H2B 0.8545 . ?
O3 H3A 0.9802 . ?
O3 H3B 0.9794 . ?
O4 H4A 0.9199 . ?
O4 H4B 1.0423 . ?
O5 H5A 0.8404 . ?
O5 H5B 0.8587 . ?
O6 H6A 0.8409 . ?
O6 H6B 0.8601 . ?
O7 H7A 0.9799 . ?
O7 H7B 0.9810 . ?
O8 H8A 0.8399 . ?
O8 H8B 0.8339 . ?
O9 H9A 0.9805 . ?
O9 H9B 0.9808 . ?
C1A C2A 1.501(8) . ?
C2A C3A 1.510(8) . ?
C2A C4A 1.529(9) . ?
C2A C5A 1.542(8) . ?
C4A H4AA 0.9900 . ?
C4A H4AB 0.9900 . ?
C4A C5A 1.476(9) . ?
C5A H5AA 0.9900 . ?
C5A H5AB 0.9900 . ?
C6A C7A 1.505(8) . ?
C7A C8A 1.504(8) . ?
C7A C9A 1.536(8) . ?
C7A C10A 1.524(9) . ?
C9A H9AA 0.9900 . ?
C9A H9AB 0.9900 . ?
C9A C10A 1.472(11) . ?
C10A H10A 0.9900 . ?
C10A H10B 0.9900 . ?
C11A C12A 1.498(8) . ?
C12A C13A 1.517(8) . ?
C12A C14A 1.553(8) . ?
C12A C15A 1.533(8) . ?
C14A H14A 0.9900 . ?
C14A H14B 0.9900 . ?
C14A C15A 1.471(9) . ?
C15A H15A 0.9900 . ?
C15A H15B 0.9900 . ?
C1B C2B 1.497(8) . ?
C2B C3B 1.503(9) . ?
C2B C4B 1.542(9) . ?
C2B C5B 1.532(8) . ?
C4B H4BA 0.9900 . ?
C4B H4BB 0.9900 . ?
C4B C5B 1.476(10) . ?
C5B H5BA 0.9900 . ?
C5B H5BB 0.9900 . ?
C6B C7B 1.500(8) . ?
C7B C8B 1.504(9) . ?
C7B C9B 1.555(9) . ?
C7B C10B 1.535(9) . ?
C9B H9BA 0.9900 . ?
C9B H9BB 0.9900 . ?
C9B C10B 1.475(10) . ?
C10B H10C 0.9900 . ?
C10B H10D 0.9900 . ?
C11B C12B 1.504(9) . ?
C12B C13B 1.498(8) . ?
C12B C14B 1.535(8) . ?
C12B C15B 1.545(8) . ?
C14B H14C 0.9900 . ?
C14B H14D 0.9900 . ?
C14B C15B 1.470(10) . ?
C15B H15C 0.9900 . ?
C15B H15D 0.9900 . ?
O1S H1S 0.8098 . ?
O2S H2SA 0.9825 . ?
O2S H2SB 0.9830 . ?
O2S O7' 1.59(8) 8_344 ?
O3S H3SA 0.9511 . ?
O3S H3SB 0.9798 . ?
O4S H4SA 0.7996 . ?
O4S H4SB 0.8000 . ?
O5S H5SA 0.9823 . ?
O5S H5SB 0.9499 . ?
O4S' H4SC 0.9788 . ?
O4S' H4SD 0.9818 . ?
O6S H6SA 0.9832 . ?
O6S H6SB 0.9836 . ?
O7S H7SA 0.9801 . ?
O7S H7SB 0.9802 . ?
O8S H8SA 0.8705 . ?
O8S H8SB 0.8703 . ?
O7' O2S 1.59(8) 8_434 ?
O7' H7'A 0.9500 . ?
O7' H7'B 0.9499 . ?
O8' H8'A 0.8710 . ?
O8' H8'B 0.8693 . ?
O9S H9SA 0.9837 . ?
O9S H9SB 0.9505 . ?
O9' H9'A 0.9822 . ?
O9' H9'B 0.9827 . ?

loop_
_geom_hbond_atom_site_label_D
_geom_hbond_atom_site_label_H
_geom_hbond_atom_site_label_A
_geom_hbond_distance_DH
_geom_hbond_distance_HA
_geom_hbond_distance_DA
_geom_hbond_angle_DHA
_geom_hbond_site_symmetry_A
O7 H7B O3S 0.98 1.66 2.639(7) 176.8 .

loop_
_geom_torsion_atom_site_label_1
_geom_torsion_atom_site_label_2
_geom_torsion_atom_site_label_3
_geom_torsion_atom_site_label_4
_geom_torsion
_geom_torsion_site_symmetry_1
_geom_torsion_site_symmetry_2
_geom_torsion_site_symmetry_3
_geom_torsion_site_symmetry_4
_geom_torsion_publ_flag
Tb1 O7A C8A O5A 27.5(11) . . . . ?
Tb1 O7A C8A C7A -153.8(5) . . . . ?
Tb1 O11A C11A O9A 45.8(9) 5_444 . . . ?
Tb1 O11A C11A C12A -134.8(5) 5_444 . . . ?
Tb1 O11B C11B O9B 48(2) 8_444 . . . ?
Tb1 O11B C11B C12B -132.6(19) 8_444 . . . ?
Tb2 O3A C1A O1A -16.2(12) . . . . ?
Tb2 O3A C1A C2A 163.6(6) . . . . ?
Tb2 O8A C6A O6A 13.3(11) 5_444 . . . ?
Tb2 O8A C6A C7A -167.6(5) 5_444 . . . ?
Tb2 O3B C1B O1B 13.0(10) . . . . ?
Tb2 O3B C1B C2B -164.6(4) . . . . ?
Tb2 O12B C13B O10B 13.7(11) 5_434 . . . ?
Tb2 O12B C13B C12B -167.4(4) 5_434 . . . ?
Cr1 O1A C1A O3A -167.5(4) . . . . ?
Cr1 O1A C1A C2A 12.7(8) . . . . ?
Cr1 O2A C3A O4A -177.1(4) . . . . ?
Cr1 O2A C3A C2A 4.9(9) . . . . ?
Cr1 O5A C8A O7A -155.9(4) . . . . ?
Cr1 O5A C8A C7A 25.4(8) . . . . ?
Cr1 O6A C6A O8A 169.5(4) . . . . ?
Cr1 O6A C6A C7A -9.7(8) . . . . ?
Cr1 O9A C11A O11A -178.8(4) . . . . ?
Cr1 O9A C11A C12A 1.9(9) . . . . ?
Cr1 O10A C13A O12A 178.8(4) . . . . ?
Cr1 O10A C13A C12A 0.3(9) . . . . ?
Cr2 O1B C1B O3B 156.9(4) . . . . ?
Cr2 O1B C1B C2B -25.6(8) . . . . ?
Cr2 O2B C3B O4B -161.2(5) . . . . ?
Cr2 O2B C3B C2B 17.5(9) . . . . ?
Cr2 O5B C6B O7B -177.4(5) . . . . ?
Cr2 O5B C6B C7B 4.3(9) . . . . ?
Cr2 O6B C8B O8B -166.5(5) . . . . ?
Cr2 O6B C8B C7B 15.5(9) . . . . ?
Cr2 O9B C11B O11B -174.2(4) . . . . ?
Cr2 O9B C11B C12B 6.2(9) . . . . ?
Cr2 O10B C13B O12B -179.9(4) . . . . ?
Cr2 O10B C13B C12B 1.3(9) . . . . ?
O1A C1A C2A C3A -8.4(9) . . . . ?
O1A C1A C2A C4A -157.7(5) . . . . ?
O1A C1A C2A C5A 138.8(6) . . . . ?
O3A C1A C2A C3A 171.8(6) . . . . ?
O3A C1A C2A C4A 22.5(8) . . . . ?
O3A C1A C2A C5A -41.0(8) . . . . ?
O6A C6A C7A C8A -14.2(9) . . . . ?
O6A C6A C7A C9A 129.1(6) . . . . ?
O6A C6A C7A C10A -166.7(6) . . . . ?
O8A C6A C7A C8A 166.6(6) . . . . ?
O8A C6A C7A C9A -50.1(8) . . . . ?
O8A C6A C7A C10A 14.1(8) . . . . ?
O9A C11A C12A C13A -1.9(9) . . . . ?
O9A C11A C12A C14A 145.6(6) . . . . ?
O9A C11A C12A C15A -151.5(6) . . . . ?
O11A C11A C12A C13A 178.7(6) . . . . ?
O11A C11A C12A C14A -33.7(8) . . . . ?
O11A C11A C12A C15A 29.1(8) . . . . ?
O1B C1B C2B C3B -1.3(9) . . . . ?
O1B C1B C2B C4B -149.3(6) . . . . ?
O1B C1B C2B C5B 147.0(6) . . . . ?
O3B C1B C2B C3B 176.4(6) . . . . ?
O3B C1B C2B C4B 28.3(8) . . . . ?
O3B C1B C2B C5B -35.3(8) . . . . ?
O5B C6B C7B C8B -4.3(10) . . . . ?
O5B C6B C7B C9B -150.7(6) . . . . ?
O5B C6B C7B C10B 146.0(6) . . . . ?
O7B C6B C7B C8B 177.4(6) . . . . ?
O7B C6B C7B C9B 31.1(9) . . . . ?
O7B C6B C7B C10B -32.3(9) . . . . ?
O9B C11B C12B C13B -2.5(9) . . . . ?
O9B C11B C12B C14B -149.6(6) . . . . ?
O9B C11B C12B C15B 146.6(6) . . . . ?
O11B C11B C12B C13B 177.9(6) . . . . ?
O11B C11B C12B C14B 30.9(8) . . . . ?
O11B C11B C12B C15B -33.0(8) . . . . ?
C1A C2A C3A O2A -0.3(9) . . . . ?
C1A C2A C3A O4A -178.4(6) . . . . ?
C1A C2A C4A C5A -103.7(6) . . . . ?
C1A C2A C5A C4A 104.8(6) . . . . ?
C3A C2A C4A C5A 104.5(6) . . . . ?
C3A C2A C5A C4A -105.1(6) . . . . ?
C4A C2A C3A O2A 148.8(6) . . . . ?
C4A C2A C3A O4A -29.3(8) . . . . ?
C5A C2A C3A O2A -147.2(6) . . . . ?
C5A C2A C3A O4A 34.8(8) . . . . ?
C6A C7A C8A O5A 6.1(9) . . . . ?
C6A C7A C8A O7A -172.7(6) . . . . ?
C6A C7A C9A C10A 106.9(6) . . . . ?
C6A C7A C10A C9A -103.2(6) . . . . ?
C8A C7A C9A C10A -106.5(6) . . . . ?
C8A C7A C10A C9A 102.5(6) . . . . ?
C9A C7A C8A O5A -137.5(6) . . . . ?
C9A C7A C8A O7A 43.8(8) . . . . ?
C10A C7A C8A O5A 158.7(6) . . . . ?
C10A C7A C8A O7A -20.0(9) . . . . ?
C11A C12A C13A O10A 0.8(10) . . . . ?
C11A C12A C13A O12A -177.7(6) . . . . ?
C11A C12A C14A C15A 104.0(6) . . . . ?
C11A C12A C15A C14A -103.9(6) . . . . ?
C13A C12A C14A C15A -105.8(6) . . . . ?
C13A C12A C15A C14A 104.2(6) . . . . ?
C14A C12A C13A O10A -146.4(6) . . . . ?
C14A C12A C13A O12A 35.1(8) . . . . ?
C15A C12A C13A O10A 149.9(6) . . . . ?
C15A C12A C13A O12A -28.6(8) . . . . ?
C1B C2B C3B O2B 5.8(9) . . . . ?
C1B C2B C3B O4B -175.5(6) . . . . ?
C1B C2B C4B C5B -104.0(6) . . . . ?
C1B C2B C5B C4B 104.8(6) . . . . ?
C3B C2B C4B C5B 105.3(6) . . . . ?
C3B C2B C5B C4B -104.4(6) . . . . ?
C4B C2B C3B O2B 153.8(6) . . . . ?
C4B C2B C3B O4B -27.5(9) . . . . ?
C5B C2B C3B O2B -142.2(6) . . . . ?
C5B C2B C3B O4B 36.6(9) . . . . ?
C6B C7B C8B O6B -5.4(10) . . . . ?
C6B C7B C8B O8B 176.6(6) . . . . ?
C6B C7B C9B C10B -103.2(6) . . . . ?
C6B C7B C10B C9B 105.6(6) . . . . ?
C8B C7B C9B C10B 106.4(6) . . . . ?
C8B C7B C10B C9B -101.2(6) . . . . ?
C9B C7B C8B O6B 141.8(6) . . . . ?
C9B C7B C8B O8B -36.2(9) . . . . ?
C10B C7B C8B O6B -155.4(6) . . . . ?
C10B C7B C8B O8B 26.6(9) . . . . ?
C11B C12B C13B O10B -1.2(9) . . . . ?
C11B C12B C13B O12B 179.9(6) . . . . ?
C11B C12B C14B C15B -105.0(6) . . . . ?
C11B C12B C15B C14B 105.1(6) . . . . ?
C13B C12B C14B C15B 104.8(6) . . . . ?
C13B C12B C15B C14B -103.1(6) . . . . ?
C14B C12B C13B O10B 146.5(6) . . . . ?
C14B C12B C13B O12B -32.4(8) . . . . ?
C15B C12B C13B O10B -150.6(6) . . . . ?
C15B C12B C13B O12B 30.6(8) . . . . ?
